data_7030373
loop_
_publ_author_name
'Chen, Mao-Long'
'Hou, Yu-Hui'
'Xia, Wen-Sheng'
'Weng, Wei-Zheng'
'Cao, Ze-Xing'
'Zhou, Zhao-Hui'
'Wan, Hui-Lin'

_publ_section_title
;
 Dimeric 1,3-propanediaminetetraacetato lanthanides as the precursors of
 catalysts for the oxidative coupling of methane.
;
_journal_issue 23
_journal_name_full 'Dalton transactions (Cambridge, England : 2003)'
_journal_page_first 8690
_journal_page_last 8697
_journal_paper_doi 10.1039/c4dt00104d
_journal_volume 43
_journal_year 2014
_chemical_formula_moiety 'C44 H68 La4 N8 O38, 2(Sr), 24(H2 O)'
_chemical_formula_sum 'C44 H116 La4 N8 O62 Sr2'
_chemical_formula_weight 2480.33
_chemical_name_systematic
;
 ? 
;
_space_group_crystal_system triclinic
_space_group_IT_number 2
_space_group_name_Hall '-P 1'
_space_group_name_H-M_alt 'P -1'
_symmetry_space_group_name_Hall '-P 1'
_symmetry_space_group_name_H-M 'P -1'
_atom_sites_solution_hydrogens geom
_atom_sites_solution_primary direct
_atom_sites_solution_secondary difmap
_audit_creation_date 2013-10-31
_audit_creation_method
;
  Olex2 1.1
  (compiled 2011.11.01 svn.r2039, GUI svn.r3906)
;
_cell_angle_alpha 72.312(3)
_cell_angle_beta 71.264(3)
_cell_angle_gamma 76.982(2)
_cell_formula_units_Z 1
_cell_length_a 10.8949(3)
_cell_length_b 14.4341(4)
_cell_length_c 15.4414(5)
_cell_measurement_temperature 173(2)
_cell_volume 2168.85(12)
_computing_molecular_graphics
;
O. V. Dolomanov, L. J. Bourhis, R. J. Gildea, J. A. K. Howard and H. Puschmann,
OLEX2: a complete structure solution, refinement and analysis program.
J. Appl. Cryst. (2009). 42, 339-341.
;
_computing_publication_material
;
O. V. Dolomanov, L. J. Bourhis, R. J. Gildea, J. A. K. Howard and H. Puschmann,
OLEX2: a complete structure solution, refinement and analysis program.
J. Appl. Cryst. (2009). 42, 339-341.
;
_computing_structure_refinement
;
XL, G.M. Sheldrick, Acta Cryst.
(2008). A64, 112-122
;
_computing_structure_solution 'SHELXS-97 (Sheldrick, 1990)'
_diffrn_ambient_temperature 173.15
_diffrn_measured_fraction_theta_full 0.989
_diffrn_measured_fraction_theta_max 0.989
_diffrn_radiation_monochromator graphite
_diffrn_radiation_type 'MO K\a'
_diffrn_radiation_wavelength 0.71073
_diffrn_reflns_av_R_equivalents 0.0586
_diffrn_reflns_av_unetI/netI 0.0662
_diffrn_reflns_limit_h_max 13
_diffrn_reflns_limit_h_min -13
_diffrn_reflns_limit_k_max 18
_diffrn_reflns_limit_k_min -18
_diffrn_reflns_limit_l_max 19
_diffrn_reflns_limit_l_min -19
_diffrn_reflns_number 29946
_diffrn_reflns_theta_full 27.00
_diffrn_reflns_theta_max 27.00
_diffrn_reflns_theta_min 2.98
_diffrn_source 'fine-focus sealed tube'
_diffrn_source_current n/a
_diffrn_source_voltage n/a
_exptl_absorpt_coefficient_mu 3.262
_exptl_absorpt_correction_T_max 0.8539
_exptl_absorpt_correction_T_min 0.5615
_exptl_absorpt_correction_type multi-scan
_exptl_absorpt_process_details
;
CrysAlisPro, Agilent Technologies,
Version 1.171.35.15 (release 03-08-2011 CrysAlis171 .NET)
(compiled Aug  3 2011,13:03:54)
Empirical absorption correction using spherical harmonics,
 implemented in SCALE3 ABSPACK scaling algorithm.
;
_exptl_crystal_density_diffrn 1.899
_exptl_crystal_density_method 'not measured'
_exptl_crystal_F_000 1236
_exptl_crystal_size_max 0.20
_exptl_crystal_size_mid 0.05
_exptl_crystal_size_min 0.05
_refine_diff_density_max 0.850
_refine_diff_density_min -0.677
_refine_diff_density_rms 0.134
_refine_ls_extinction_method none
_refine_ls_goodness_of_fit_ref 1.051
_refine_ls_hydrogen_treatment mixed
_refine_ls_matrix_type full
_refine_ls_number_parameters 593
_refine_ls_number_reflns 9380
_refine_ls_number_restraints 12
_refine_ls_restrained_S_all 1.076
_refine_ls_R_factor_all 0.0517
_refine_ls_R_factor_gt 0.0390
_refine_ls_shift/su_max 0.001
_refine_ls_shift/su_mean 0.000
_refine_ls_structure_factor_coef Fsqd
_refine_ls_weighting_details 'calc w=1/[\s^2^(Fo^2^)+(0.0210P)^2^+0.0000P] where P=(Fo^2^+2Fc^2^)/3'
_refine_ls_weighting_scheme calc
_refine_ls_wR_factor_gt 0.0710
_refine_ls_wR_factor_ref 0.0753
_reflns_number_gt 7859
_reflns_number_total 9380
_reflns_threshold_expression >2sigma(I)
_cod_data_source_file c4dt00104d2.cif
_cod_data_source_block sad
_cod_depositor_comments 'Adding full bibliography for 7030369--7030373.cif.'
_cod_original_cell_volume 2168.85(11)
_cod_database_code 7030373

loop_
_space_group_symop_id
_space_group_symop_operation_xyz
1 'x, y, z'
2 '-x, -y, -z'

loop_
_atom_site_label
_atom_site_type_symbol
_atom_site_fract_x
_atom_site_fract_y
_atom_site_fract_z
_atom_site_U_iso_or_equiv
_atom_site_adp_type
_atom_site_occupancy
_atom_site_symmetry_multiplicity
_atom_site_calc_flag
_atom_site_refinement_flags
La1 La 0.56958(2) 0.348281(17) 0.473801(17) 0.01018(7) Uani 1 1 d .
La2 La 0.17623(2) 0.068364(18) 0.896571(17) 0.01147(7) Uani 1 1 d .
Sr1 Sr 0.36151(4) 0.09656(3) 0.53964(3) 0.01226(9) Uani 1 1 d .
C1 C 0.7314(4) 0.2135(3) 0.2971(3) 0.0152(9) Uani 1 1 d .
H1A H 0.8070 0.1799 0.3225 0.018 Uiso 1 1 calc R
H1B H 0.7509 0.2042 0.2328 0.018 Uiso 1 1 calc R
C2 C 0.6103(4) 0.1673(3) 0.3598(3) 0.0127(9) Uani 1 1 d .
C3 C 0.6264(4) 0.3706(3) 0.2303(3) 0.0172(10) Uani 1 1 d .
H3A H 0.5538 0.3325 0.2456 0.021 Uiso 1 1 calc R
H3B H 0.6759 0.3751 0.1634 0.021 Uiso 1 1 calc R
C4 C 0.5707(4) 0.4734(3) 0.2442(3) 0.0173(10) Uani 1 1 d .
C5 C 0.8153(4) 0.4477(3) 0.5156(3) 0.0168(10) Uani 1 1 d .
H5A H 0.8984 0.4758 0.4922 0.020 Uiso 1 1 calc R
H5B H 0.8009 0.4178 0.5843 0.020 Uiso 1 1 calc R
C6 C 0.7049(4) 0.5294(3) 0.5003(3) 0.0145(9) Uani 1 1 d .
C7 C 0.8920(4) 0.2758(3) 0.5182(3) 0.0160(10) Uani 1 1 d .
H7A H 0.8806 0.2788 0.5835 0.019 Uiso 1 1 calc R
H7B H 0.9870 0.2689 0.4864 0.019 Uiso 1 1 calc R
C8 C 0.8395(4) 0.1851(3) 0.5222(3) 0.0155(9) Uani 1 1 d .
C9 C 0.8412(4) 0.3563(3) 0.2445(3) 0.0174(10) Uani 1 1 d .
H9A H 0.8242 0.4284 0.2199 0.021 Uiso 1 1 calc R
H9B H 0.8853 0.3278 0.1895 0.021 Uiso 1 1 calc R
C10 C 0.9350(4) 0.3343(3) 0.3050(3) 0.0205(10) Uani 1 1 d .
H10A H 1.0248 0.3379 0.2626 0.025 Uiso 1 1 calc R
H10B H 0.9321 0.2660 0.3442 0.025 Uiso 1 1 calc R
C11 C 0.9096(4) 0.4016(3) 0.3703(3) 0.0192(10) Uani 1 1 d .
H11A H 0.9955 0.4107 0.3733 0.023 Uiso 1 1 calc R
H11B H 0.8677 0.4667 0.3407 0.023 Uiso 1 1 calc R
C12 C 0.2921(4) 0.2856(3) 0.7380(3) 0.0145(9) Uani 1 1 d .
H12A H 0.3523 0.2813 0.7758 0.017 Uiso 1 1 calc R
H12B H 0.2883 0.3518 0.6943 0.017 Uiso 1 1 calc R
C13 C 0.3429(4) 0.2089(3) 0.6822(3) 0.0126(9) Uani 1 1 d .
C14 C 0.0704(4) 0.2875(3) 0.7423(3) 0.0218(11) Uani 1 1 d .
H14A H 0.1205 0.2715 0.6815 0.026 Uiso 1 1 calc R
H14B H 0.0346 0.3582 0.7284 0.026 Uiso 1 1 calc R
C15 C -0.0420(4) 0.2285(3) 0.7872(3) 0.0185(10) Uani 1 1 d .
C16 C 0.1015(4) 0.0942(3) 1.1369(3) 0.0192(10) Uani 1 1 d .
H16A H 0.0705 0.1360 1.1821 0.023 Uiso 1 1 calc R
H16B H 0.1591 0.0358 1.1627 0.023 Uiso 1 1 calc R
C17 C -0.0141(4) 0.0615(3) 1.1278(3) 0.0144(9) Uani 1 1 d .
C18 C 0.3140(4) 0.1404(4) 1.0483(3) 0.0245(11) Uani 1 1 d .
H18A H 0.3345 0.0783 1.0942 0.029 Uiso 1 1 calc R
H18B H 0.3225 0.1953 1.0710 0.029 Uiso 1 1 calc R
C19 C 0.4123(4) 0.1413(3) 0.9539(3) 0.0166(10) Uani 1 1 d .
C20 C 0.1118(5) 0.3411(3) 0.8605(3) 0.0234(11) Uani 1 1 d .
H20A H 0.0165 0.3403 0.8884 0.028 Uiso 1 1 calc R
H20B H 0.1239 0.4075 0.8185 0.028 Uiso 1 1 calc R
C21 C 0.1728(5) 0.3264(3) 0.9398(3) 0.0238(11) Uani 1 1 d .
H21A H 0.1637 0.3909 0.9530 0.029 Uiso 1 1 calc R
H21B H 0.2676 0.3037 0.9175 0.029 Uiso 1 1 calc R
C22 C 0.1165(5) 0.2540(3) 1.0324(3) 0.0249(11) Uani 1 1 d .
H22A H 0.1216 0.2776 1.0848 0.030 Uiso 1 1 calc R
H22B H 0.0225 0.2564 1.0388 0.030 Uiso 1 1 calc R
N1 N 0.7136(3) 0.3195(2) 0.2914(2) 0.0130(8) Uani 1 1 d .
N2 N 0.8281(3) 0.3701(2) 0.4679(3) 0.0136(8) Uani 1 1 d .
N3 N 0.1605(3) 0.2701(3) 0.8011(3) 0.0161(8) Uani 1 1 d .
N4 N 0.1777(3) 0.1495(3) 1.0458(3) 0.0169(8) Uani 1 1 d .
O1 O 0.5243(3) 0.2152(2) 0.4138(2) 0.0135(6) Uani 1 1 d .
O2 O 0.6035(3) 0.0825(2) 0.3570(2) 0.0174(7) Uani 1 1 d .
O3 O 0.5406(3) 0.4808(2) 0.3283(2) 0.0219(7) Uani 1 1 d .
O4 O 0.5531(3) 0.5424(2) 0.1762(2) 0.0319(9) Uani 1 1 d .
O5 O 0.6239(3) 0.5176(2) 0.4627(2) 0.0145(7) Uani 1 1 d .
O6 O 0.6913(3) 0.6047(2) 0.5285(2) 0.0235(8) Uani 1 1 d .
O7 O 0.7305(3) 0.1977(2) 0.5029(2) 0.0164(7) Uani 1 1 d .
O8 O 0.9045(3) 0.1046(2) 0.5468(3) 0.0260(8) Uani 1 1 d .
O9 O 0.4234(3) 0.2275(2) 0.6017(2) 0.0178(7) Uani 1 1 d .
O10 O 0.2989(3) 0.1267(2) 0.7169(2) 0.0165(7) Uani 1 1 d .
O11 O -0.0340(3) 0.1570(2) 0.8577(2) 0.0216(7) Uani 1 1 d .
O12 O -0.1352(3) 0.2535(2) 0.7512(3) 0.0321(9) Uani 1 1 d .
O13 O -0.0218(3) 0.0685(2) 1.0455(2) 0.0147(6) Uani 1 1 d .
O14 O -0.0970(3) 0.0236(2) 1.1998(2) 0.0197(7) Uani 1 1 d .
O15 O 0.3829(3) 0.1163(2) 0.8926(2) 0.0192(7) Uani 1 1 d .
O16 O 0.5225(3) 0.1656(2) 0.9413(2) 0.0221(7) Uani 1 1 d .
O1W O 0.5832(3) 0.3469(2) 0.6330(2) 0.0168(7) Uani 1 1 d D
H1WA H 0.547(4) 0.3956(18) 0.657(3) 0.025 Uiso 1 1 d D
H1WB H 0.594(4) 0.2958(17) 0.677(2) 0.025 Uiso 1 1 d D
O2W O 0.2411(3) -0.0652(2) 1.0306(2) 0.0201(7) Uani 1 1 d .
H2WA H 0.1806 -0.1059 1.0590 0.030 Uiso 1 1 d R
H2WB H 0.3173 -0.1005 1.0084 0.030 Uiso 1 1 d R
O3W O 0.3606(3) -0.0583(2) 0.8272(2) 0.0207(7) Uani 1 1 d .
H3WA H 0.3582 -0.0633 0.7715 0.025 Uiso 1 1 d R
H3WB H 0.3753 -0.1124 0.8575 0.025 Uiso 1 1 d R
O4W O 0.1246(3) 0.0754(3) 0.6140(2) 0.0335(9) Uani 1 1 d .
H4WA H 0.0665 0.0815 0.5828 0.040 Uiso 1 1 d R
H4WB H 0.0799 0.0317 0.6755 0.040 Uiso 1 1 d R
O5W O 0.2391(3) 0.1962(2) 0.4197(3) 0.0308(9) Uani 1 1 d G
H5WA H 0.2017 0.1640 0.3982 0.046 Uiso 1 1 d G
H5WB H 0.2229 0.2588 0.3948 0.046 Uiso 1 1 d G
O6W O 0.6082(3) 0.0326(2) 0.5544(2) 0.0161(7) Uani 1 1 d G
H6WA H 0.6114 0.0109 0.6129 0.024 Uiso 1 1 d G
H6WB H 0.6536 0.0830 0.5320 0.024 Uiso 1 1 d G
O7W' O 0.2831(13) 0.4712(10) 1.0071(9) 0.067(4) Uani 0.40 1 d P
O7W O 0.3794(9) 0.4780(6) 1.0004(5) 0.063(2) Uani 0.60 1 d P
H7W H 0.4149 0.4566 0.9342 0.075 Uiso 1 1 d R
H7W' H 0.4058 0.4079 1.0199 0.075 Uiso 1 1 d R
O8W O 0.7816(6) 0.3495(5) 0.9784(5) 0.099(2) Uani 1 1 d G
H8WA H 0.8169 0.2987 1.0143 0.149 Uiso 1 1 d G
H8WB H 0.6980 0.3477 0.9923 0.149 Uiso 1 1 d G
O9W O 0.7150(5) 0.4156(3) 0.7994(4) 0.0685(15) Uani 1 1 d D
H9WA H 0.646(4) 0.427(5) 0.780(4) 0.103 Uiso 1 1 d D
O10W O 0.3324(5) 0.3231(4) 1.1530(3) 0.0633(13) Uani 1 1 d G
H10C H 0.3148 0.3509 1.1991 0.095 Uiso 1 1 d G
H10D H 0.2802 0.2797 1.1680 0.095 Uiso 1 1 d G
O11W O 0.2525(5) 0.3987(3) 0.3114(3) 0.0464(11) Uani 1 1 d GD
H11C H 0.2726 0.3853 0.3645 0.070 Uiso 1 1 d GD
H11D H 0.2478 0.4566 0.2681 0.070 Uiso 1 1 d GD
O12W O 0.5745(4) 0.2403(3) 1.0727(3) 0.0383(9) Uani 1 1 d G
H12C H 0.5538 0.2209 1.0318 0.057 Uiso 1 1 d G
H12D H 0.5124 0.2687 1.1053 0.057 Uiso 1 1 d G
O13W O 0.8678(4) -0.0923(2) 0.6500(3) 0.0324(9) Uani 1 1 d G
H13A H 0.8978 -0.0469 0.6002 0.049 Uiso 1 1 d G
H13B H 0.7993 -0.0666 0.6874 0.049 Uiso 1 1 d G
O14W O 0.6159(3) 0.0019(2) 0.7389(2) 0.0258(8) Uani 1 1 d G
H14C H 0.5349 -0.0008 0.7720 0.039 Uiso 1 1 d G
H14D H 0.6367 0.0554 0.7419 0.039 Uiso 1 1 d G
O15W O 0.6542(3) 0.1795(3) 0.7556(2) 0.0232(7) Uani 1 1 d D
H15A H 0.606(3) 0.189(4) 0.8086(18) 0.035 Uiso 1 1 d D
H15B H 0.7335(14) 0.180(4) 0.751(3) 0.035 Uiso 1 1 d D
H9WB H 0.702(5) 0.372(3) 0.852(2) 0.035 Uiso 1 1 d D

loop_
_atom_site_aniso_label
_atom_site_aniso_U_11
_atom_site_aniso_U_22
_atom_site_aniso_U_33
_atom_site_aniso_U_23
_atom_site_aniso_U_13
_atom_site_aniso_U_12
La1 0.01061(13) 0.00927(12) 0.01021(13) -0.00265(10) -0.00128(10) -0.00251(9)
La2 0.01098(13) 0.01325(13) 0.00902(13) -0.00136(10) -0.00075(10) -0.00431(10)
Sr1 0.0120(2) 0.0119(2) 0.0128(2) -0.00321(17) -0.00222(17) -0.00330(16)
C1 0.018(2) 0.011(2) 0.016(2) -0.0028(18) -0.0025(19) -0.0036(18)
C2 0.019(2) 0.011(2) 0.009(2) -0.0022(18) -0.0069(18) 0.0001(18)
C3 0.023(2) 0.016(2) 0.013(2) -0.0043(19) -0.004(2) -0.0051(19)
C4 0.015(2) 0.016(2) 0.019(3) -0.004(2) -0.004(2) -0.0022(19)
C5 0.014(2) 0.017(2) 0.021(3) -0.002(2) -0.006(2) -0.0063(19)
C6 0.012(2) 0.016(2) 0.013(2) -0.0029(19) 0.0014(18) -0.0062(18)
C7 0.011(2) 0.015(2) 0.022(3) -0.0028(19) -0.0064(19) -0.0018(18)
C8 0.014(2) 0.015(2) 0.015(2) -0.0019(19) -0.0023(19) -0.0019(18)
C9 0.016(2) 0.015(2) 0.017(2) -0.0024(19) 0.0047(19) -0.0080(18)
C10 0.016(2) 0.022(2) 0.021(3) -0.008(2) 0.004(2) -0.006(2)
C11 0.016(2) 0.017(2) 0.024(3) -0.006(2) 0.000(2) -0.0072(19)
C12 0.014(2) 0.014(2) 0.014(2) -0.0023(18) 0.0007(18) -0.0060(18)
C13 0.011(2) 0.015(2) 0.014(2) -0.0050(19) -0.0041(18) -0.0032(18)
C14 0.018(2) 0.019(2) 0.022(3) 0.002(2) -0.005(2) -0.002(2)
C15 0.019(2) 0.017(2) 0.019(3) -0.006(2) -0.004(2) -0.0015(19)
C16 0.020(2) 0.027(3) 0.014(2) -0.010(2) 0.001(2) -0.011(2)
C17 0.021(2) 0.010(2) 0.014(2) -0.0034(18) -0.006(2) -0.0023(18)
C18 0.020(3) 0.044(3) 0.012(2) -0.004(2) -0.003(2) -0.016(2)
C19 0.014(2) 0.018(2) 0.017(2) -0.001(2) -0.0053(19) -0.0034(19)
C20 0.023(3) 0.015(2) 0.024(3) -0.004(2) 0.005(2) -0.004(2)
C21 0.032(3) 0.019(2) 0.020(3) -0.010(2) 0.004(2) -0.013(2)
C22 0.024(3) 0.030(3) 0.019(3) -0.011(2) 0.005(2) -0.009(2)
N1 0.0154(19) 0.0100(17) 0.0130(19) -0.0024(15) -0.0013(15) -0.0050(15)
N2 0.0121(18) 0.0098(17) 0.017(2) -0.0046(16) -0.0016(16) 0.0005(14)
N3 0.0099(18) 0.0178(19) 0.014(2) -0.0030(16) 0.0036(15) -0.0013(15)
N4 0.0157(19) 0.023(2) 0.0109(19) -0.0033(16) -0.0001(16) -0.0072(16)
O1 0.0144(15) 0.0131(15) 0.0132(16) -0.0043(13) -0.0022(13) -0.0032(12)
O2 0.0251(17) 0.0096(15) 0.0170(17) -0.0021(13) -0.0043(14) -0.0052(13)
O3 0.0331(19) 0.0179(16) 0.0150(17) -0.0081(14) -0.0072(15) 0.0026(14)
O4 0.046(2) 0.0207(18) 0.021(2) 0.0033(15) -0.0128(18) 0.0050(16)
O5 0.0151(16) 0.0145(15) 0.0132(16) -0.0006(13) -0.0037(13) -0.0051(13)
O6 0.0247(18) 0.0194(17) 0.034(2) -0.0138(16) -0.0128(16) -0.0005(14)
O7 0.0149(16) 0.0127(15) 0.0220(18) -0.0022(13) -0.0070(14) -0.0027(13)
O8 0.0246(18) 0.0145(16) 0.039(2) 0.0010(16) -0.0172(17) -0.0011(14)
O9 0.0214(17) 0.0173(16) 0.0150(17) -0.0051(14) 0.0013(14) -0.0111(13)
O10 0.0230(17) 0.0142(15) 0.0123(16) -0.0010(13) -0.0018(13) -0.0102(13)
O11 0.0174(17) 0.0223(17) 0.0194(18) 0.0052(15) -0.0041(14) -0.0072(14)
O12 0.0199(18) 0.035(2) 0.037(2) 0.0055(18) -0.0135(17) -0.0080(16)
O13 0.0154(16) 0.0186(16) 0.0097(16) -0.0052(13) 0.0002(13) -0.0044(13)
O14 0.0180(17) 0.0285(18) 0.0105(16) -0.0030(14) 0.0040(13) -0.0134(14)
O15 0.0182(17) 0.0261(17) 0.0165(17) -0.0076(14) -0.0033(14) -0.0087(14)
O16 0.0137(16) 0.0329(19) 0.0210(18) -0.0068(15) -0.0022(14) -0.0093(14)
O1W 0.0213(17) 0.0151(16) 0.0130(16) -0.0035(13) -0.0038(14) -0.0016(14)
O2W 0.0131(16) 0.0206(17) 0.0183(18) 0.0038(14) 0.0001(14) -0.0044(13)
O3W 0.0261(18) 0.0185(16) 0.0173(18) -0.0060(14) -0.0063(15) 0.0000(14)
O4W 0.0151(17) 0.059(2) 0.0207(19) 0.0081(18) -0.0069(15) -0.0155(17)
O5W 0.035(2) 0.0219(18) 0.038(2) 0.0011(17) -0.0196(18) -0.0083(17)
O6W 0.0204(17) 0.0125(16) 0.0160(17) -0.0002(13) -0.0063(14) -0.0060(13)
O7W' 0.069(9) 0.091(10) 0.042(8) -0.014(7) -0.006(7) -0.031(9)
O7W 0.099(7) 0.066(5) 0.015(4) -0.003(4) -0.015(5) -0.006(6)
O8W 0.066(4) 0.110(5) 0.107(6) -0.051(4) 0.025(4) -0.025(3)
O9W 0.069(3) 0.059(3) 0.071(4) -0.005(3) -0.033(3) 0.007(3)
O10W 0.085(4) 0.057(3) 0.053(3) -0.027(3) -0.011(3) -0.013(3)
O11W 0.072(3) 0.046(3) 0.034(3) -0.005(2) -0.026(2) -0.024(2)
O12W 0.057(3) 0.028(2) 0.032(2) -0.0110(18) -0.015(2) -0.0028(19)
O13W 0.040(2) 0.030(2) 0.030(2) -0.0039(17) -0.0132(18) -0.0085(17)
O14W 0.0270(19) 0.0295(19) 0.0211(19) -0.0056(16) -0.0033(16) -0.0101(16)
O15W 0.0199(18) 0.0306(18) 0.0163(18) -0.0032(16) -0.0020(15) -0.0063(16)

loop_
_atom_type_symbol
_atom_type_description
_atom_type_scat_dispersion_real
_atom_type_scat_dispersion_imag
_atom_type_scat_source
C C 0.0033 0.0016 'International Tables Vol C Tables 4.2.6.8 and 6.1.1.4'
H H 0.0000 0.0000 'International Tables Vol C Tables 4.2.6.8 and 6.1.1.4'
La La -0.2871 2.4523 'International Tables Vol C Tables 4.2.6.8 and 6.1.1.4'
N N 0.0061 0.0033 'International Tables Vol C Tables 4.2.6.8 and 6.1.1.4'
O O 0.0106 0.0060 'International Tables Vol C Tables 4.2.6.8 and 6.1.1.4'
Sr Sr -1.5307 3.2498 'International Tables Vol C Tables 4.2.6.8 and 6.1.1.4'

loop_
_geom_angle_atom_site_label_1
_geom_angle_atom_site_label_2
_geom_angle_atom_site_label_3
_geom_angle
_geom_angle_site_symmetry_1
_geom_angle_site_symmetry_3
C6 La1 Sr1 85.13(8) 2_666 .
N1 La1 Sr1 92.01(6) . .
N1 La1 C6 119.28(11) . 2_666
N1 La1 N2 79.17(10) . .
N2 La1 Sr1 134.77(7) . .
N2 La1 C6 137.73(10) . 2_666
O1 La1 Sr1 32.93(6) . .
O1 La1 C6 97.95(10) . 2_666
O1 La1 N1 59.31(9) . .
O1 La1 N2 123.04(9) . .
O1 La1 O5 156.58(9) . .
O1 La1 O5 121.04(9) . 2_666
O1 La1 O6 74.02(9) . 2_666
O1 La1 O9 66.00(9) . .
O3 La1 Sr1 114.65(7) . .
O3 La1 C6 66.10(11) . 2_666
O3 La1 N1 60.57(10) . .
O3 La1 N2 99.36(10) . .
O3 La1 O1 92.59(9) . .
O3 La1 O5 74.62(9) . 2_666
O3 La1 O5 64.80(9) . .
O3 La1 O6 68.50(10) . 2_666
O3 La1 O9 134.41(10) . .
O5 La1 Sr1 101.83(6) 2_666 .
O5 La1 Sr1 162.77(6) . .
O5 La1 C6 79.05(10) . 2_666
O5 La1 C6 24.09(10) 2_666 2_666
O5 La1 N1 134.79(9) 2_666 .
O5 La1 N1 101.62(9) . .
O5 La1 N2 115.84(9) 2_666 .
O5 La1 N2 59.35(9) . .
O5 La1 O5 61.05(10) . 2_666
O5 La1 O6 101.25(9) . 2_666
O5 La1 O6 47.48(9) 2_666 2_666
O6 La1 Sr1 64.48(6) 2_666 .
O6 La1 C6 23.94(10) 2_666 2_666
O6 La1 N1 105.80(10) 2_666 .
O6 La1 N2 160.56(9) 2_666 .
O7 La1 Sr1 73.38(6) . .
O7 La1 C6 155.26(10) . 2_666
O7 La1 N1 74.50(10) . .
O7 La1 N2 61.48(9) . .
O7 La1 O1 70.49(9) . .
O7 La1 O3 134.14(10) . .
O7 La1 O5 150.70(9) . 2_666
O7 La1 O5 120.25(9) . .
O7 La1 O6 137.86(9) . 2_666
O7 La1 O9 78.14(9) . .
O7 La1 O1W 79.75(10) . .
O9 La1 Sr1 33.20(7) . .
O9 La1 C6 77.16(10) . 2_666
O9 La1 N1 124.21(9) . .
O9 La1 N2 126.19(10) . .
O9 La1 O5 134.14(9) . .
O9 La1 O5 82.84(9) . 2_666
O9 La1 O6 67.04(9) . 2_666
O1W La1 Sr1 102.25(7) . .
O1W La1 C6 93.34(11) . 2_666
O1W La1 N1 145.53(10) . .
O1W La1 N2 68.45(10) . .
O1W La1 O1 131.22(9) . .
O1W La1 O3 134.80(10) . .
O1W La1 O5 72.99(9) . 2_666
O1W La1 O5 72.18(9) . .
O1W La1 O6 108.66(10) . 2_666
O1W La1 O9 70.73(10) . .
N3 La2 C17 120.40(11) . 2_557
N3 La2 N4 80.44(10) . .
N4 La2 C17 136.36(11) . 2_557
O10 La2 C17 96.52(10) . 2_557
O10 La2 N3 58.85(10) . .
O10 La2 N4 125.90(9) . .
O10 La2 O13 120.57(9) . 2_557
O10 La2 O14 72.23(9) . 2_557
O11 La2 C17 65.59(11) . 2_557
O11 La2 N3 60.91(9) . .
O11 La2 N4 102.17(11) . .
O11 La2 O10 88.42(10) . .
O11 La2 O13 66.98(9) . .
O11 La2 O13 75.23(9) . 2_557
O11 La2 O14 68.10(10) . 2_557
O11 La2 O2W 136.64(9) . .
O11 La2 O3W 133.24(10) . .
O13 La2 C17 24.83(10) 2_557 2_557
O13 La2 C17 78.99(11) . 2_557
O13 La2 N3 101.77(9) . .
O13 La2 N3 136.05(9) 2_557 .
O13 La2 N4 58.43(9) . .
O13 La2 N4 113.40(9) 2_557 .
O13 La2 O10 154.74(9) . .
O13 La2 O13 60.35(11) . 2_557
O13 La2 O14 48.52(9) 2_557 2_557
O13 La2 O14 101.96(9) . 2_557
O14 La2 C17 24.40(10) 2_557 2_557
O14 La2 N3 107.33(10) 2_557 .
O14 La2 N4 160.33(9) 2_557 .
O15 La2 C17 154.58(11) . 2_557
O15 La2 N3 75.60(10) . .
O15 La2 N4 61.38(10) . .
O15 La2 O10 74.25(9) . .
O15 La2 O11 135.91(10) . .
O15 La2 O13 119.21(10) . .
O15 La2 O13 148.23(9) . 2_557
O15 La2 O14 137.54(10) . 2_557
O15 La2 O2W 78.82(10) . .
O15 La2 O3W 74.59(10) . .
O2W La2 C17 91.20(10) . 2_557
O2W La2 N3 146.94(10) . .
O2W La2 N4 69.00(10) . .
O2W La2 O10 132.08(10) . .
O2W La2 O13 73.11(9) . .
O2W La2 O13 70.74(9) . 2_557
O2W La2 O14 105.66(9) . 2_557
O2W La2 O3W 70.94(10) . .
O3W La2 C17 80.07(11) . 2_557
O3W La2 N3 120.60(10) . .
O3W La2 N4 124.55(10) . .
O3W La2 O10 64.11(9) . .
O3W La2 O13 137.63(9) . .
O3W La2 O13 86.84(9) . 2_557
O3W La2 O14 67.74(9) . 2_557
C2 Sr1 Sr1 61.42(7) . 2_656
C13 Sr1 Sr1 126.59(8) . 2_656
C13 Sr1 C2 105.39(11) . .
C13 Sr1 O2 124.90(9) . .
O1 Sr1 Sr1 81.73(6) . 2_656
O1 Sr1 C2 21.39(9) . .
O1 Sr1 C13 88.01(10) . .
O1 Sr1 O2 43.52(8) . .
O1 Sr1 O9 63.82(9) . .
O1 Sr1 O10 112.00(8) . .
O1 Sr1 O6W 69.23(8) . .
O2 Sr1 Sr1 56.74(7) 2_656 2_656
O2 Sr1 Sr1 42.90(5) . 2_656
O2 Sr1 C2 116.34(10) 2_656 .
O2 Sr1 C2 22.31(8) . .
O2 Sr1 C13 99.23(10) 2_656 .
O2 Sr1 O1 133.03(9) 2_656 .
O2 Sr1 O2 99.64(8) 2_656 .
O2 Sr1 O9 112.95(9) 2_656 .
O2 Sr1 O10 78.19(9) 2_656 .
O2 Sr1 O6W 65.59(9) 2_656 .
O9 Sr1 Sr1 116.01(7) . 2_656
O9 Sr1 C2 81.16(10) . .
O9 Sr1 C13 24.36(9) . .
O9 Sr1 O2 101.52(8) . .
O9 Sr1 O10 48.30(8) . .
O9 Sr1 O6W 73.51(9) . .
O10 Sr1 Sr1 121.72(6) . 2_656
O10 Sr1 C2 126.96(9) . .
O10 Sr1 C13 24.81(9) . .
O10 Sr1 O2 141.87(8) . .
O4W Sr1 Sr1 126.60(9) . 2_656
O4W Sr1 C2 153.12(10) . .
O4W Sr1 C13 89.33(12) . .
O4W Sr1 O1 144.52(10) . .
O4W Sr1 O2 82.28(10) . 2_656
O4W Sr1 O2 144.33(10) . .
O4W Sr1 O9 110.53(11) . .
O4W Sr1 O10 73.66(10) . .
O4W Sr1 O5W 73.06(11) . .
O4W Sr1 O6W 145.47(10) . .
O4W Sr1 O6W 90.69(11) . 2_656
O5W Sr1 Sr1 116.02(10) . 2_656
O5W Sr1 C2 80.58(11) . .
O5W Sr1 C13 111.37(12) . .
O5W Sr1 O1 75.08(10) . .
O5W Sr1 O2 139.87(10) . 2_656
O5W Sr1 O2 83.96(11) . .
O5W Sr1 O9 105.25(10) . .
O5W Sr1 O10 122.26(11) . .
O5W Sr1 O6W 140.59(11) . .
O5W Sr1 O6W 80.56(11) . 2_656
O6W Sr1 Sr1 45.53(6) 2_656 2_656
O6W Sr1 Sr1 43.45(6) . 2_656
O6W Sr1 C2 79.71(10) 2_656 .
O6W Sr1 C2 60.13(9) . .
O6W Sr1 C13 83.94(10) . .
O6W Sr1 C13 167.47(10) 2_656 .
O6W Sr1 O1 99.14(9) 2_656 .
O6W Sr1 O2 58.27(8) 2_656 .
O6W Sr1 O2 68.38(9) 2_656 2_656
O6W Sr1 O2 58.70(8) . .
O6W Sr1 O9 158.78(9) 2_656 .
O6W Sr1 O10 144.76(9) 2_656 .
O6W Sr1 O10 87.11(9) . .
O6W Sr1 O6W 88.98(9) 2_656 .
N1 C1 C2 111.7(3) . .
C1 C2 Sr1 163.1(3) . .
O1 C2 Sr1 49.5(2) . .
O1 C2 C1 118.1(4) . .
O2 C2 Sr1 75.3(2) . .
O2 C2 C1 117.8(4) . .
O2 C2 O1 124.0(4) . .
N1 C3 C4 110.6(3) . .
O3 C4 C3 115.5(4) . .
O4 C4 C3 120.3(4) . .
O4 C4 O3 124.2(4) . .
N2 C5 C6 113.4(3) . .
C5 C6 La1 161.5(3) . 2_666
O5 C6 La1 59.5(2) . 2_666
O5 C6 C5 118.4(4) . .
O6 C6 La1 64.3(2) . 2_666
O6 C6 C5 120.0(4) . .
O6 C6 O5 121.5(4) . .
N2 C7 C8 114.5(3) . .
O7 C8 C7 117.7(4) . .
O8 C8 C7 117.0(4) . .
O8 C8 O7 125.3(4) . .
N1 C9 C10 116.4(4) . .
C9 C10 C11 116.2(4) . .
N2 C11 C10 117.6(3) . .
N3 C12 C13 110.0(3) . .
C12 C13 Sr1 158.7(3) . .
O9 C13 Sr1 60.3(2) . .
O9 C13 C12 120.3(4) . .
O9 C13 O10 121.2(4) . .
O10 C13 Sr1 64.5(2) . .
O10 C13 C12 118.4(4) . .
N3 C14 C15 114.0(4) . .
O11 C15 C14 117.8(4) . .
O12 C15 C14 117.3(4) . .
O12 C15 O11 125.0(4) . .
N4 C16 C17 112.3(4) . .
C16 C17 La2 159.6(3) . 2_557
O13 C17 La2 60.8(2) . 2_557
O13 C17 C16 118.6(4) . .
O14 C17 La2 63.1(2) . 2_557
O14 C17 C16 120.3(4) . .
O14 C17 O13 121.0(4) . .
N4 C18 C19 113.4(4) . .
O15 C19 C18 119.2(4) . .
O15 C19 O16 123.3(4) . .
O16 C19 C18 117.5(4) . .
N3 C20 C21 117.7(4) . .
C20 C21 C22 116.2(4) . .
N4 C22 C21 117.8(4) . .
C1 N1 La1 108.0(2) . .
C1 N1 C9 109.2(3) . .
C3 N1 La1 104.9(2) . .
C3 N1 C1 107.7(3) . .
C3 N1 C9 107.2(3) . .
C9 N1 La1 119.4(3) . .
C5 N2 La1 107.9(2) . .
C5 N2 C7 109.7(3) . .
C7 N2 La1 109.6(2) . .
C11 N2 La1 112.0(3) . .
C11 N2 C5 107.4(3) . .
C11 N2 C7 110.2(3) . .
C12 N3 La2 106.5(2) . .
C12 N3 C14 108.3(3) . .
C12 N3 C20 110.9(3) . .
C14 N3 La2 106.4(2) . .
C14 N3 C20 107.6(3) . .
C20 N3 La2 116.9(3) . .
C16 N4 La2 109.3(2) . .
C16 N4 C18 109.4(3) . .
C16 N4 C22 107.4(3) . .
C18 N4 La2 108.8(3) . .
C18 N4 C22 110.1(4) . .
C22 N4 La2 111.8(3) . .
La1 O1 Sr1 115.20(11) . .
C2 O1 La1 124.5(3) . .
C2 O1 Sr1 109.1(2) . .
Sr1 O2 Sr1 80.36(8) 2_656 .
C2 O2 Sr1 82.4(2) . .
C2 O2 Sr1 137.0(3) . 2_656
C4 O3 La1 128.1(3) . .
La1 O5 La1 118.95(10) . 2_666
C6 O5 La1 96.4(3) . 2_666
C6 O5 La1 124.0(3) . .
C6 O6 La1 91.7(2) . 2_666
C8 O7 La1 130.8(3) . .
La1 O9 Sr1 114.73(11) . .
C13 O9 La1 148.0(3) . .
C13 O9 Sr1 95.4(2) . .
La2 O10 Sr1 146.60(11) . .
C13 O10 La2 122.1(3) . .
C13 O10 Sr1 90.7(2) . .
C15 O11 La2 125.0(3) . .
La2 O13 La2 119.65(11) . 2_557
C17 O13 La2 94.4(2) . 2_557
C17 O13 La2 125.1(3) . .
C17 O14 La2 92.5(3) . 2_557
C19 O15 La2 130.3(3) . .
Sr1 O6W Sr1 91.02(9) 2_656 .

loop_
_geom_bond_atom_site_label_1
_geom_bond_atom_site_label_2
_geom_bond_distance
_geom_bond_site_symmetry_2
La1 Sr1 4.4000(5) .
La1 C6 3.082(4) 2_666
La1 N1 2.854(4) .
La1 N2 2.874(3) .
La1 O1 2.568(3) .
La1 O3 2.526(3) .
La1 O5 2.672(3) 2_666
La1 O5 2.585(3) .
La1 O6 2.779(3) 2_666
La1 O7 2.489(3) .
La1 O9 2.572(3) .
La1 O1W 2.504(3) .
La2 C17 3.020(4) 2_557
La2 N3 2.831(3) .
La2 N4 2.890(4) .
La2 O10 2.626(3) .
La2 O11 2.517(3) .
La2 O13 2.644(3) 2_557
La2 O13 2.599(3) .
La2 O14 2.696(3) 2_557
La2 O15 2.478(3) .
La2 O2W 2.530(3) .
La2 O3W 2.584(3) .
Sr1 Sr1 3.7796(8) 2_656
Sr1 C2 3.285(4) .
Sr1 C13 3.042(4) .
Sr1 O1 2.643(3) .
Sr1 O2 2.610(3) 2_656
Sr1 O2 3.206(3) .
Sr1 O9 2.653(3) .
Sr1 O10 2.746(3) .
Sr1 O4W 2.513(3) .
Sr1 O5W 2.526(3) .
Sr1 O6W 2.698(3) .
Sr1 O6W 2.600(3) 2_656
C1 C2 1.518(6) .
C1 N1 1.477(5) .
C2 O1 1.268(5) .
C2 O2 1.258(5) .
C3 C4 1.524(6) .
C3 N1 1.475(5) .
C4 O3 1.266(5) .
C4 O4 1.241(5) .
C5 C6 1.506(6) .
C5 N2 1.477(6) .
C6 La1 3.082(4) 2_666
C6 O5 1.266(5) .
C6 O6 1.251(5) .
C7 C8 1.520(6) .
C7 N2 1.489(5) .
C8 O7 1.276(5) .
C8 O8 1.237(5) .
C9 C10 1.518(6) .
C9 N1 1.480(5) .
C10 C11 1.527(6) .
C11 N2 1.474(5) .
C12 C13 1.506(6) .
C12 N3 1.473(5) .
C13 O9 1.260(5) .
C13 O10 1.277(5) .
C14 C15 1.506(6) .
C14 N3 1.476(5) .
C15 O11 1.263(5) .
C15 O12 1.243(5) .
C16 C17 1.500(6) .
C16 N4 1.473(5) .
C17 La2 3.020(4) 2_557
C17 O13 1.272(5) .
C17 O14 1.249(5) .
C18 C19 1.504(6) .
C18 N4 1.474(5) .
C19 O15 1.259(5) .
C19 O16 1.265(5) .
C20 C21 1.513(7) .
C20 N3 1.477(6) .
C21 C22 1.526(6) .
C22 N4 1.486(6) .
O2 Sr1 2.610(3) 2_656
O5 La1 2.672(3) 2_666
O6 La1 2.779(3) 2_666
O13 La2 2.644(3) 2_557
O14 La2 2.696(3) 2_557
O6W Sr1 2.600(3) 2_656
O7W' O7W 1.045(12) .
